data_7059757
loop_
_publ_author_name
'Smith, Jermaine A.'
'Singh-Wilmot, Marvadeen A.'
'Carter, Korey P.'
'Cahill, Christopher L.'
'Ridenour, J. August'

_publ_section_title
;
 Supramolecular assembly of lanthanide-2,3,5,6-tetrafluoroterephthalic
 acid coordination polymers via fluorine&#x22EF;fluorine interactions: a
 platform for luminescent detection of Fe3+ and nitroaromatic compounds
;
_journal_issue 28
_journal_name_full 'New Journal of Chemistry'
_journal_page_first 12317
_journal_page_last 12330
_journal_paper_doi 10.1039/D0NJ02604B
_journal_volume 44
_journal_year 2020
_chemical_formula_sum 'C12 H6 F6 Lu O9'
_chemical_formula_weight 583.14
_space_group_crystal_system triclinic
_space_group_IT_number 2
_space_group_name_Hall '-P 1'
_space_group_name_H-M_alt 'P -1'
_atom_sites_solution_hydrogens difmap
_audit_creation_method SHELXL-2018/3
_audit_update_record
;
2019-06-20 deposited with the CCDC.	2020-06-30 downloaded from the CCDC.
;
_cell_angle_alpha 67.613(2)
_cell_angle_beta 67.712(3)
_cell_angle_gamma 75.395(2)
_cell_formula_units_Z 2
_cell_length_a 8.8727(16)
_cell_length_b 8.8936(16)
_cell_length_c 11.561(2)
_cell_measurement_reflns_used 6882
_cell_measurement_temperature 293(2)
_cell_measurement_theta_max 54.299
_cell_measurement_theta_min 4.993
_cell_volume 774.3(2)
_computing_cell_refinement 'SAINT, Bruker-AXS'
_computing_data_collection 'APEX, Bruker-AXS'
_computing_data_reduction 'SAINT, Bruker-AXS'
_computing_molecular_graphics 'WinGX (Farrugia, 2012)'
_computing_publication_material 'Crystal Maker (Palmer, 2009)'
_computing_structure_refinement 'SHELXL-2014 (Sheldrick, 2015)'
_computing_structure_solution 'SIR92 (Guagliardi, 1994)'
_diffrn_ambient_temperature 293(2)
_diffrn_measured_fraction_theta_full 0.994
_diffrn_measured_fraction_theta_max 0.988
_diffrn_measurement_device_type 'Bruker SMART APEXII'
_diffrn_measurement_method 'omega scans'
_diffrn_radiation_probe x-ray
_diffrn_radiation_type MoK\a
_diffrn_radiation_wavelength 0.71073
_diffrn_reflns_av_R_equivalents 0.0247
_diffrn_reflns_av_unetI/netI 0.0385
_diffrn_reflns_Laue_measured_fraction_full 0.994
_diffrn_reflns_Laue_measured_fraction_max 0.988
_diffrn_reflns_limit_h_max 11
_diffrn_reflns_limit_h_min -11
_diffrn_reflns_limit_k_max 11
_diffrn_reflns_limit_k_min -11
_diffrn_reflns_limit_l_max 14
_diffrn_reflns_limit_l_min -14
_diffrn_reflns_number 6872
_diffrn_reflns_point_group_measured_fraction_full 0.994
_diffrn_reflns_point_group_measured_fraction_max 0.988
_diffrn_reflns_theta_full 25.500
_diffrn_reflns_theta_max 27.305
_diffrn_reflns_theta_min 2.008
_diffrn_source 'fine-focused sealed tube'
_diffrn_source_type Siemens
_exptl_absorpt_coefficient_mu 6.495
_exptl_absorpt_correction_T_max 0.7455
_exptl_absorpt_correction_T_min 0.5916
_exptl_absorpt_correction_type empirical
_exptl_absorpt_process_details 'SADABS, G. Sheldrick (2015)'
_exptl_crystal_colour Colorless
_exptl_crystal_density_diffrn 2.501
_exptl_crystal_description 'Rectangular Plate'
_exptl_crystal_F_000 550
_exptl_crystal_recrystallization_method 'Slow Evaporation'
_exptl_crystal_size_max 0.109
_exptl_crystal_size_mid 0.064
_exptl_crystal_size_min 0.059
_refine_diff_density_max 1.084
_refine_diff_density_min -1.171
_refine_diff_density_rms 0.153
_refine_ls_extinction_method none
_refine_ls_goodness_of_fit_ref 1.103
_refine_ls_hydrogen_treatment refall
_refine_ls_matrix_type full
_refine_ls_number_parameters 342
_refine_ls_number_reflns 3423
_refine_ls_number_restraints 16
_refine_ls_restrained_S_all 1.101
_refine_ls_R_factor_all 0.0325
_refine_ls_R_factor_gt 0.0267
_refine_ls_shift/su_max 0.003
_refine_ls_shift/su_mean 0.000
_refine_ls_structure_factor_coef Fsqd
_refine_ls_weighting_details 'w=1/[\s^2^(Fo^2^)+(0.0177P)^2^+2.1589P] where P=(Fo^2^+2Fc^2^)/3'
_refine_ls_weighting_scheme calc
_refine_ls_wR_factor_gt 0.0566
_refine_ls_wR_factor_ref 0.0582
_reflns_Friedel_coverage 0.000
_reflns_number_gt 3092
_reflns_number_total 3423
_reflns_threshold_expression 'I > 2\s(I)'
_cod_data_source_file d0nj02604b2.cif
_cod_data_source_block compound_14
_cod_depositor_comments
;Adding full bibliography for 7059744--7059757.cif.

 Adding full bibliography for 7059744--7059757.cif.
;
_cod_database_code 7059757
_shelx_space_group_comment
;
The symmetry employed for this shelxl refinement is uniquely defined
by the following loop, which should always be used as a source of
symmetry information in preference to the above space-group names.
They are only intended as comments.
;

loop_
_space_group_symop_operation_xyz
'x, y, z'
'-x, -y, -z'

loop_
_atom_site_label
_atom_site_type_symbol
_atom_site_fract_x
_atom_site_fract_y
_atom_site_fract_z
_atom_site_U_iso_or_equiv
_atom_site_adp_type
_atom_site_occupancy
_atom_site_site_symmetry_order
_atom_site_calc_flag
_atom_site_refinement_flags_posn
_atom_site_refinement_flags_adp
_atom_site_refinement_flags_occupancy
_atom_site_disorder_assembly
_atom_site_disorder_group
C1 C 0.7678(7) 0.7312(7) 0.4987(5) 0.0319(12) Uani 1 1 d . . . . .
C2 C 0.6291(6) 0.8701(6) 0.5001(5) 0.0251(11) Uani 1 1 d . . . . .
C3 C 0.5912(6) 0.9659(6) 0.3849(5) 0.0262(11) Uani 1 1 d . . . . .
C4 C 0.5356(7) 0.9074(6) 0.6137(5) 0.0278(11) Uani 1 1 d . . . . .
C5 C 1.1884(7) 0.6925(7) 0.6976(5) 0.0307(12) Uani 1 1 d . . . . .
C12 C 1.1002(6) 0.5991(6) 0.2493(5) 0.0249(10) Uani 1 1 d . . . . .
C9 C 1.1261(6) 0.6270(6) 0.1054(5) 0.0238(10) Uani 1 1 d . . . . .
O1 O 0.9049(5) 0.7681(5) 0.4791(4) 0.0434(10) Uani 1 1 d . . . . .
O2 O 0.7299(5) 0.5963(4) 0.5184(4) 0.0447(11) Uani 1 1 d . . . . .
OW1 O 1.4419(5) 0.6780(6) 0.3618(4) 0.0378(10) Uani 1 1 d D . . . .
OW2 O 1.1808(6) 0.9396(5) 0.3612(4) 0.0361(9) Uani 1 1 d D . . . .
O3 O 1.2959(5) 0.5977(6) 0.6407(4) 0.0414(10) Uani 1 1 d . . . . .
O4 O 1.0929(6) 0.7972(5) 0.6412(4) 0.0409(10) Uani 1 1 d . . . . .
O6 O 0.9959(5) 0.4977(5) 0.6670(4) 0.0399(10) Uani 1 1 d . . . . .
O5 O 1.1803(5) 0.6764(5) 0.2714(4) 0.0385(10) Uani 1 1 d . . . . .
OW3 O 1.4111(8) 0.9085(8) 0.1193(5) 0.088(2) Uani 1 1 d . . . . .
F1 F 0.6784(5) 0.9348(5) 0.2722(4) 0.0524(10) Uani 1 1 d . . . . .
F2 F 0.5687(5) 0.8184(5) 0.7268(4) 0.0534(10) Uani 1 1 d . . . . .
Lu1 Lu 1.16233(3) 0.66172(2) 0.48126(2) 0.01666(7) Uani 1 1 d . . . . .
C6 C 1.1686(7) 0.6718(6) 0.8385(5) 0.0263(11) Uani 1 1 d . . . . .
F3A F 0.8942(9) 0.7966(10) -0.1234(7) 0.054(2) Uani 0.497(4) 1 d D . P A 1
F4A F 0.8538(9) 0.7541(10) 0.1233(7) 0.052(2) Uani 0.497(4) 1 d D . P A 1
F5A F 1.3974(9) 0.4973(10) 0.0739(7) 0.051(2) Uani 0.497(4) 1 d D . P A 1
F6A F 1.4412(8) 0.5269(10) -0.1717(6) 0.0466(19) Uani 0.497(4) 1 d D . P A 1
C7A C 1.0251(14) 0.7265(14) -0.0804(10) 0.028(2) Uani 0.497(4) 1 d D . P A 1
C8A C 0.9995(13) 0.7028(15) 0.0499(10) 0.030(2) Uani 0.497(4) 1 d D . P A 1
C10A C 1.2717(14) 0.5719(15) 0.0253(10) 0.030(2) Uani 0.503(4) 1 d D . P A 1
C11A C 1.2919(13) 0.5896(15) -0.1039(10) 0.026(2) Uani 0.497(4) 1 d D . P A 1
F3B F 1.0257(10) 0.9419(8) -0.1713(6) 0.0456(19) Uani 0.503(4) 1 d D . P A 2
F4B F 0.9996(11) 0.8968(8) 0.0740(7) 0.054(2) Uani 0.503(4) 1 d D . P A 2
F5B F 1.2538(10) 0.3536(8) 0.1224(7) 0.050(2) Uani 0.503(4) 1 d D . P A 2
F6B F 1.2961(11) 0.3973(9) -0.1248(7) 0.056(2) Uani 0.503(4) 1 d D . P A 2
C7B C 1.0882(15) 0.7973(12) -0.1036(9) 0.026(2) Uani 0.503(4) 1 d D . P A 2
C8B C 1.0713(17) 0.7724(13) 0.0251(10) 0.032(3) Uani 0.503(4) 1 d D . P A 2
C10B C 1.2008(17) 0.5014(13) 0.0496(10) 0.035(3) Uani 0.503(4) 1 d D . P A 2
C11B C 1.2212(16) 0.5287(13) -0.0810(10) 0.029(2) Uani 0.497(4) 1 d D . P A 2
HW2A H 1.085(6) 1.015(7) 0.360(8) 0.06(2) Uiso 1 1 d D . . . .
HW2B H 1.260(10) 0.963(14) 0.276(5) 0.14(4) Uiso 1 1 d D . . . .
HW1A H 1.524(8) 0.587(7) 0.375(9) 0.08(3) Uiso 1 1 d D . . . .
HW1B H 1.434(17) 0.761(12) 0.282(7) 0.18(6) Uiso 1 1 d D . . . .

loop_
_atom_site_aniso_label
_atom_site_aniso_U_11
_atom_site_aniso_U_22
_atom_site_aniso_U_33
_atom_site_aniso_U_23
_atom_site_aniso_U_13
_atom_site_aniso_U_12
C1 0.027(3) 0.030(3) 0.031(3) -0.009(2) -0.005(2) 0.002(2)
C2 0.019(3) 0.019(2) 0.039(3) -0.013(2) -0.007(2) -0.0029(19)
C3 0.018(3) 0.030(3) 0.027(3) -0.011(2) 0.000(2) -0.004(2)
C4 0.032(3) 0.021(2) 0.029(3) -0.003(2) -0.013(2) -0.005(2)
C5 0.038(3) 0.044(3) 0.016(2) -0.006(2) -0.007(2) -0.022(3)
C12 0.027(3) 0.030(3) 0.017(2) -0.007(2) -0.006(2) -0.005(2)
C9 0.028(3) 0.031(3) 0.015(2) -0.005(2) -0.006(2) -0.014(2)
O1 0.019(2) 0.047(2) 0.058(3) -0.009(2) -0.015(2) -0.0012(18)
O2 0.048(3) 0.0197(19) 0.057(3) -0.0163(18) -0.005(2) -0.0008(18)
OW1 0.023(2) 0.055(3) 0.033(2) -0.018(2) 0.0040(18) -0.014(2)
OW2 0.049(3) 0.025(2) 0.031(2) -0.0003(16) -0.015(2) -0.0110(19)
O3 0.027(2) 0.076(3) 0.023(2) -0.023(2) -0.0084(17) 0.001(2)
O4 0.073(3) 0.031(2) 0.023(2) -0.0075(16) -0.021(2) -0.005(2)
O6 0.044(3) 0.044(2) 0.0209(19) 0.0000(17) -0.0001(18) -0.021(2)
O5 0.053(3) 0.055(2) 0.0166(18) -0.0106(17) -0.0080(18) -0.028(2)
OW3 0.094(5) 0.095(5) 0.044(3) 0.002(3) 0.003(3) -0.038(4)
F1 0.054(2) 0.058(2) 0.039(2) -0.0274(18) 0.0004(18) -0.0027(19)
F2 0.059(3) 0.058(2) 0.039(2) -0.0041(18) -0.0251(19) -0.0019(19)
Lu1 0.01849(11) 0.01987(10) 0.01180(9) -0.00521(7) -0.00410(7) -0.00356(7)
C6 0.031(3) 0.037(3) 0.013(2) -0.007(2) -0.006(2) -0.013(2)
F3A 0.044(5) 0.084(6) 0.026(4) -0.017(4) -0.022(3) 0.018(4)
F4A 0.040(4) 0.080(6) 0.028(4) -0.023(4) -0.010(3) 0.015(4)
F5A 0.038(4) 0.089(6) 0.029(4) -0.020(4) -0.021(3) 0.006(4)
F6A 0.036(4) 0.077(5) 0.028(4) -0.029(4) -0.008(3) 0.005(4)
C7A 0.039(7) 0.024(6) 0.026(6) -0.005(4) -0.018(5) -0.004(5)
C8A 0.033(6) 0.037(6) 0.023(6) -0.013(5) -0.009(5) -0.005(5)
C10A 0.035(7) 0.035(6) 0.018(5) -0.001(4) -0.015(5) -0.006(5)
C11A 0.024(6) 0.037(6) 0.021(5) -0.012(5) -0.006(5) -0.005(5)
F3B 0.075(5) 0.033(4) 0.025(3) -0.007(3) -0.022(4) 0.005(3)
F4B 0.098(7) 0.036(4) 0.029(4) -0.017(3) -0.020(4) 0.004(4)
F5B 0.073(6) 0.041(4) 0.031(4) -0.012(3) -0.025(4) 0.016(4)
F6B 0.086(6) 0.046(4) 0.031(4) -0.025(3) -0.020(4) 0.024(4)
C7B 0.040(7) 0.025(5) 0.014(5) -0.003(4) -0.010(5) -0.011(5)
C8B 0.047(8) 0.027(6) 0.021(5) -0.007(4) -0.012(5) -0.005(5)
C10B 0.047(8) 0.038(6) 0.020(5) -0.004(5) -0.010(5) -0.014(6)
C11B 0.035(7) 0.036(6) 0.020(5) -0.014(5) -0.008(5) -0.003(5)

loop_
_atom_type_symbol
_atom_type_description
_atom_type_scat_dispersion_real
_atom_type_scat_dispersion_imag
_atom_type_scat_source
C C 0.0033 0.0016 'International Tables Vol C Tables 4.2.6.8 and 6.1.1.4'
H H 0.0000 0.0000 'International Tables Vol C Tables 4.2.6.8 and 6.1.1.4'
O O 0.0106 0.0060 'International Tables Vol C Tables 4.2.6.8 and 6.1.1.4'
F F 0.0171 0.0103 'International Tables Vol C Tables 4.2.6.8 and 6.1.1.4'
Lu Lu -0.4720 5.8584 'International Tables Vol C Tables 4.2.6.8 and 6.1.1.4'

loop_
_geom_angle_atom_site_label_1
_geom_angle_atom_site_label_2
_geom_angle_atom_site_label_3
_geom_angle
_geom_angle_site_symmetry_1
_geom_angle_site_symmetry_3
_geom_angle_publ_flag
O2 C1 O1 129.2(5) . . ?
O2 C1 C2 115.5(5) . . ?
O1 C1 C2 115.3(5) . . ?
C4 C2 C3 117.5(5) . . ?
C4 C2 C1 121.8(5) . . ?
C3 C2 C1 120.7(5) . . ?
F1 C3 C4 119.5(5) . 2_676 ?
F1 C3 C2 119.8(5) . . ?
C4 C3 C2 120.7(5) 2_676 . ?
F2 C4 C2 119.3(5) . . ?
F2 C4 C3 118.8(5) . 2_676 ?
C2 C4 C3 121.8(5) . 2_676 ?
O4 C5 O3 120.7(5) . . ?
O4 C5 C6 119.9(5) . . ?
O3 C5 C6 119.3(5) . . ?
O4 C5 Lu1 61.6(3) . . ?
O3 C5 Lu1 61.0(3) . . ?
C6 C5 Lu1 163.1(3) . . ?
O6 C12 O5 126.0(5) 2_766 . ?
O6 C12 C9 117.5(4) 2_766 . ?
O5 C12 C9 116.4(4) . . ?
C8B C9 C10B 116.3(7) . . ?
C10A C9 C8A 116.8(6) . . ?
C8B C9 C12 122.4(6) . . ?
C10A C9 C12 121.7(6) . . ?
C10B C9 C12 121.2(6) . . ?
C8A C9 C12 121.4(6) . . ?
C1 O1 Lu1 143.3(4) . . ?
C1 O2 Lu1 142.5(4) . 2_766 ?
Lu1 OW1 HW1A 122(5) . . ?
Lu1 OW1 HW1B 100(8) . . ?
HW1A OW1 HW1B 129(10) . . ?
Lu1 OW2 HW2A 120(5) . . ?
Lu1 OW2 HW2B 116(7) . . ?
HW2A OW2 HW2B 110(8) . . ?
C5 O3 Lu1 91.3(3) . . ?
C5 O4 Lu1 91.0(3) . . ?
C12 O6 Lu1 168.0(4) 2_766 . ?
C12 O5 Lu1 124.1(3) . . ?
O1 Lu1 O2 123.54(16) . 2_766 ?
O1 Lu1 O6 74.52(16) . . ?
O2 Lu1 O6 74.86(16) 2_766 . ?
O1 Lu1 O5 78.90(17) . . ?
O2 Lu1 O5 78.72(16) 2_766 . ?
O6 Lu1 O5 121.84(14) . . ?
O1 Lu1 OW2 75.79(15) . . ?
O2 Lu1 OW2 144.76(16) 2_766 . ?
O6 Lu1 OW2 140.15(16) . . ?
O5 Lu1 OW2 76.91(14) . . ?
O1 Lu1 OW1 144.83(16) . . ?
O2 Lu1 OW1 75.27(16) 2_766 . ?
O6 Lu1 OW1 140.34(16) . . ?
O5 Lu1 OW1 76.38(15) . . ?
OW2 Lu1 OW1 74.53(16) . . ?
O1 Lu1 O3 132.68(15) . . ?
O2 Lu1 O3 82.67(16) 2_766 . ?
O6 Lu1 O3 76.59(15) . . ?
O5 Lu1 O3 148.37(15) . . ?
OW2 Lu1 O3 105.95(15) . . ?
OW1 Lu1 O3 74.26(14) . . ?
O1 Lu1 O4 82.29(16) . . ?
O2 Lu1 O4 132.65(15) 2_766 . ?
O6 Lu1 O4 75.98(14) . . ?
O5 Lu1 O4 148.60(14) . . ?
OW2 Lu1 O4 74.23(14) . . ?
OW1 Lu1 O4 107.06(15) . . ?
O3 Lu1 O4 54.63(15) . . ?
O1 Lu1 C5 106.20(18) . . ?
O2 Lu1 C5 106.57(18) 2_766 . ?
O6 Lu1 C5 70.54(15) . . ?
O5 Lu1 C5 167.61(14) . . ?
OW2 Lu1 C5 93.22(15) . . ?
OW1 Lu1 C5 93.93(16) . . ?
O3 Lu1 C5 27.71(16) . . ?
O4 Lu1 C5 27.46(16) . . ?
C7A C6 C11A 115.6(6) 1_556 1_556 ?
C7A C6 C7B 35.3(6) 1_556 1_556 ?
C11A C6 C7B 105.2(7) 1_556 1_556 ?
C11B C6 C5 121.7(6) 1_556 . ?
C7A C6 C5 121.6(6) 1_556 . ?
C11A C6 C5 122.7(6) 1_556 . ?
C7B C6 C5 122.5(6) 1_556 . ?
F3A C7A C6 120.4(8) . 1_554 ?
F3A C7A C8A 116.0(9) . . ?
C6 C7A C8A 123.4(9) 1_554 . ?
F4A C8A C7A 119.6(9) . . ?
F4A C8A C9 119.8(8) . . ?
C7A C8A C9 120.6(9) . . ?
F5A C10A C9 119.2(8) . . ?
F5A C10A C11A 119.2(9) . . ?
C9 C10A C11A 121.6(8) . . ?
F6A C11A C10A 115.6(9) . . ?
F6A C11A C6 122.5(8) . 1_554 ?
C10A C11A C6 121.8(8) . 1_554 ?
F3B C7B C8B 117.9(9) . . ?
F4B C8B C9 118.6(8) . . ?
F4B C8B C7B 118.4(9) . . ?
C9 C8B C7B 123.1(9) . . ?
F5B C10B C11B 119.5(10) . . ?
F5B C10B C9 120.2(8) . . ?
C11B C10B C9 120.3(9) . . ?
C6 C11B F6B 121.0(8) 1_554 . ?
C6 C11B C10B 123.9(9) 1_554 . ?
F6B C11B C10B 115.0(9) . . ?

loop_
_geom_bond_atom_site_label_1
_geom_bond_atom_site_label_2
_geom_bond_distance
_geom_bond_site_symmetry_2
_geom_bond_publ_flag
C1 O2 1.242(6) . ?
C1 O1 1.255(7) . ?
C1 C2 1.508(7) . ?
C2 C4 1.375(8) . ?
C2 C3 1.394(7) . ?
C3 F1 1.332(6) . ?
C3 C4 1.377(7) 2_676 ?
C4 F2 1.345(6) . ?
C5 O4 1.253(7) . ?
C5 O3 1.263(7) . ?
C5 C6 1.513(7) . ?
C5 Lu1 2.716(5) . ?
C12 O6 1.231(6) 2_766 ?
C12 O5 1.250(6) . ?
C12 C9 1.518(6) . ?
C9 C8B 1.372(11) . ?
C9 C10A 1.373(12) . ?
C9 C10B 1.398(12) . ?
C9 C8A 1.402(11) . ?
O1 Lu1 2.247(4) . ?
O2 Lu1 2.252(4) 2_766 ?
OW1 Lu1 2.348(4) . ?
OW1 HW1A 0.95(2) . ?
OW1 HW1B 0.96(2) . ?
OW2 Lu1 2.341(4) . ?
OW2 HW2A 0.94(2) . ?
OW2 HW2B 0.95(2) . ?
O3 Lu1 2.376(4) . ?
O4 Lu1 2.389(4) . ?
O6 Lu1 2.283(4) . ?
O5 Lu1 2.325(3) . ?
C6 C11B 1.353(11) 1_556 ?
C6 C7A 1.366(12) 1_556 ?
C6 C11A 1.397(11) 1_556 ?
C6 C7B 1.417(11) 1_556 ?
F3A C7A 1.350(11) . ?
F4A C8A 1.328(11) . ?
F5A C10A 1.348(11) . ?
F6A C11A 1.361(11) . ?
C7A C8A 1.375(12) . ?
C10A C11A 1.385(12) . ?
F3B C7B 1.333(11) . ?
F4B C8B 1.340(11) . ?
F5B C10B 1.344(11) . ?
F6B C11B 1.366(11) . ?
C7B C8B 1.372(12) . ?
C10B C11B 1.381(12) . ?
